data_8000542
loop_
_publ_author_name
'Li, Miao'
'Cheng, Zhiqiang'
'Wang, Xiaoling'
'Yu, Zongsu'
'Zhou, Mingren'
'Miao, Huixian'
'Zhaxi, Wenjiang'
'Huang, Wei'
'Ma, Xiao'
'Chen, Qun'
'Jiang, Shenlong'
'Zhang, Qun'
'Wu, Dayu'

_publ_section_title
;
 Negative/Zero Thermal Quenching of Luminescence <i>via</i> Electronic
 Structural Transition in Copper-Iodide Cluster-Based Coordination
 Networks.
;
_journal_issue 34
_journal_name_full 'The journal of physical chemistry letters'
_journal_page_first 8237
_journal_page_last 8245
_journal_paper_doi 10.1021/acs.jpclett.1c02426
_journal_volume 12
_journal_year 2021
_chemical_formula_sum 'C36 H28 Cu4 I4 N8 O2'
_chemical_formula_weight 1366.42
_space_group_crystal_system triclinic
_space_group_IT_number 2
_space_group_name_Hall '-P 1'
_space_group_name_H-M_alt 'P -1'
_atom_sites_solution_hydrogens geom
_audit_creation_method SHELXL-2014/6
_cell_angle_alpha 91.7160(10)
_cell_angle_beta 101.5770(10)
_cell_angle_gamma 103.3690(10)
_cell_formula_units_Z 2
_cell_length_a 10.29090(10)
_cell_length_b 13.13010(10)
_cell_length_c 15.8935(2)
_cell_measurement_reflns_used 26554
_cell_measurement_temperature 250(2)
_cell_measurement_theta_max 75.9540
_cell_measurement_theta_min 2.8340
_cell_volume 2040.26(4)
_computing_structure_refinement 'SHELXL-2014/6 (Sheldrick, 2014)'
_diffrn_ambient_temperature 250(2)
_diffrn_measured_fraction_theta_full 0.999
_diffrn_measured_fraction_theta_max 0.962
_diffrn_measurement_device_type 'ROD, Synergy Custom DW system, HyPix'
_diffrn_radiation_type CuK\a
_diffrn_radiation_wavelength 1.54178
_diffrn_reflns_av_R_equivalents 0.0370
_diffrn_reflns_av_unetI/netI 0.0255
_diffrn_reflns_Laue_measured_fraction_full 0.999
_diffrn_reflns_Laue_measured_fraction_max 0.962
_diffrn_reflns_limit_h_max 12
_diffrn_reflns_limit_h_min -12
_diffrn_reflns_limit_k_max 15
_diffrn_reflns_limit_k_min -16
_diffrn_reflns_limit_l_max 19
_diffrn_reflns_limit_l_min -19
_diffrn_reflns_number 39891
_diffrn_reflns_point_group_measured_fraction_full 0.999
_diffrn_reflns_point_group_measured_fraction_max 0.962
_diffrn_reflns_theta_full 67.679
_diffrn_reflns_theta_max 76.136
_diffrn_reflns_theta_min 2.847
_exptl_absorpt_coefficient_mu 26.460
_exptl_absorpt_correction_T_max 1.00000
_exptl_absorpt_correction_T_min 0.46347
_exptl_absorpt_correction_type multi-scan
_exptl_absorpt_process_details
;
CrysAlisPro 1.171.40.59a (Rigaku Oxford Diffraction, 2019)
Empirical absorption correction using spherical harmonics,
 implemented in SCALE3 ABSPACK scaling algorithm.
;
_exptl_crystal_colour white
_exptl_crystal_density_diffrn 2.224
_exptl_crystal_description block
_exptl_crystal_F_000 1288
_exptl_crystal_size_max 0.25
_exptl_crystal_size_mid 0.22
_exptl_crystal_size_min 0.18
_refine_diff_density_max 0.458
_refine_diff_density_min -0.822
_refine_diff_density_rms 0.096
_refine_ls_extinction_method none
_refine_ls_goodness_of_fit_ref 1.043
_refine_ls_hydrogen_treatment constr
_refine_ls_matrix_type full
_refine_ls_number_parameters 487
_refine_ls_number_reflns 8204
_refine_ls_number_restraints 0
_refine_ls_restrained_S_all 1.043
_refine_ls_R_factor_all 0.0299
_refine_ls_R_factor_gt 0.0266
_refine_ls_shift/su_max 0.004
_refine_ls_shift/su_mean 0.000
_refine_ls_structure_factor_coef Fsqd
_refine_ls_weighting_details 'w=1/[\s^2^(Fo^2^)+(0.0285P)^2^+1.4515P] where P=(Fo^2^+2Fc^2^)/3'
_refine_ls_weighting_scheme calc
_refine_ls_wR_factor_gt 0.0618
_refine_ls_wR_factor_ref 0.0631
_reflns_Friedel_coverage 0.000
_reflns_number_gt 7365
_reflns_number_total 8204
_reflns_threshold_expression 'I > 2\s(I)'
_cod_data_source_file jz1c02426_si_005.cif
_cod_data_source_block 1-250k
_cod_database_code 8000542
_shelx_space_group_comment
;
The symmetry employed for this shelxl refinement is uniquely defined
by the following loop, which should always be used as a source of
symmetry information in preference to the above space-group names.
They are only intended as comments.
;
_shelxl_version_number 2014/6

loop_
_space_group_symop_operation_xyz
'x, y, z'
'-x, -y, -z'

loop_
_atom_site_label
_atom_site_type_symbol
_atom_site_fract_x
_atom_site_fract_y
_atom_site_fract_z
_atom_site_U_iso_or_equiv
_atom_site_adp_type
_atom_site_occupancy
_atom_site_site_symmetry_order
_atom_site_calc_flag
_atom_site_refinement_flags_posn
_atom_site_refinement_flags_adp
_atom_site_refinement_flags_occupancy
_atom_site_disorder_assembly
_atom_site_disorder_group
Cu1 Cu 0.56156(6) 0.93201(4) 0.37828(4) 0.04585(14) Uani 1 1 d . . . . .
Cu2 Cu 0.70526(6) 0.83492(4) 0.30957(4) 0.04704(14) Uani 1 1 d . . . . .
Cu3 Cu 0.44528(7) 0.75532(5) 0.20484(4) 0.05050(15) Uani 1 1 d . . . . .
Cu4 Cu 0.48059(7) 0.72218(5) 0.05096(4) 0.05204(15) Uani 1 1 d . . . . .
I1 I 0.48193(2) 0.72813(2) 0.36831(2) 0.03818(6) Uani 1 1 d . . . . .
I2 I 0.81399(2) 1.01491(2) 0.40432(2) 0.04318(7) Uani 1 1 d . . . . .
I3 I 0.65100(2) 0.88299(2) 0.14234(2) 0.04160(7) Uani 1 1 d . . . . .
I4 I 0.40824(3) 0.55852(2) 0.12414(2) 0.05217(8) Uani 1 1 d . . . . .
C1 C 0.2042(4) 0.0301(3) -0.6437(2) 0.0384(8) Uani 1 1 d . . . . .
H1A H 0.1086 0.0194 -0.6562 0.046 Uiso 1 1 calc R U . . .
C2 C 0.2761(4) -0.0433(3) -0.6488(3) 0.0401(8) Uani 1 1 d . . . . .
H2A H 0.2376 -0.1148 -0.6662 0.048 Uiso 1 1 calc R U . . .
C3 C 0.4236(4) 0.1025(3) -0.6052(3) 0.0408(8) Uani 1 1 d . . . . .
H3A H 0.5067 0.1528 -0.5859 0.049 Uiso 1 1 calc R U . . .
C4 C 0.2727(3) 0.2236(2) -0.5991(2) 0.0322(7) Uani 1 1 d . . . . .
C5 C 0.1694(4) 0.2301(3) -0.5590(3) 0.0414(8) Uani 1 1 d . . . . .
H5A H 0.1129 0.1690 -0.5445 0.050 Uiso 1 1 calc R U . . .
C6 C 0.1483(4) 0.3281(3) -0.5397(3) 0.0444(9) Uani 1 1 d . . . . .
H6A H 0.0763 0.3334 -0.5129 0.053 Uiso 1 1 calc R U . . .
C7 C 0.2319(4) 0.4164(3) -0.5596(2) 0.0343(7) Uani 1 1 d . . . . .
C8 C 0.3345(5) 0.4101(3) -0.6002(3) 0.0558(11) Uani 1 1 d . . . . .
H8A H 0.3907 0.4714 -0.6145 0.067 Uiso 1 1 calc R U . . .
C9 C 0.3557(5) 0.3123(3) -0.6203(3) 0.0568(12) Uani 1 1 d . . . . .
H9A H 0.4264 0.3070 -0.6483 0.068 Uiso 1 1 calc R U . . .
C10 C 0.2460(3) 0.5583(3) -0.4587(2) 0.0322(7) Uani 1 1 d . . . . .
C11 C 0.2171(4) 0.6550(3) -0.4448(2) 0.0437(9) Uani 1 1 d . . . . .
H11A H 0.1742 0.6864 -0.4914 0.052 Uiso 1 1 calc R U . . .
C12 C 0.2507(4) 0.7048(3) -0.3638(2) 0.0421(9) Uani 1 1 d . . . . .
H12A H 0.2279 0.7690 -0.3548 0.050 Uiso 1 1 calc R U . . .
C13 C 0.3181(3) 0.6613(2) -0.2950(2) 0.0311(7) Uani 1 1 d . . . . .
C14 C 0.3490(4) 0.5656(3) -0.3090(2) 0.0346(7) Uani 1 1 d . . . . .
H14A H 0.3959 0.5360 -0.2628 0.041 Uiso 1 1 calc R U . . .
C15 C 0.3116(4) 0.5135(3) -0.3900(2) 0.0360(8) Uani 1 1 d . . . . .
H15A H 0.3306 0.4478 -0.3986 0.043 Uiso 1 1 calc R U . . .
C16 C 0.3960(4) 0.6745(3) -0.1358(2) 0.0410(8) Uani 1 1 d . . . . .
H16A H 0.4030 0.6047 -0.1311 0.049 Uiso 1 1 calc R U . . .
C17 C 0.4008(4) 0.8354(3) -0.1044(3) 0.0452(9) Uani 1 1 d . . . . .
H17A H 0.4123 0.8994 -0.0724 0.054 Uiso 1 1 calc R U . . .
C18 C 0.3591(4) 0.8187(3) -0.1909(3) 0.0456(9) Uani 1 1 d . . . . .
H18A H 0.3367 0.8678 -0.2296 0.055 Uiso 1 1 calc R U . . .
C19 C 1.0768(4) -0.1560(3) 0.1331(3) 0.0467(9) Uani 1 1 d . . . . .
H19A H 0.9811 -0.1689 0.1240 0.056 Uiso 1 1 calc R U . . .
C20 C 1.1530(4) -0.2271(3) 0.1489(3) 0.0468(9) Uani 1 1 d . . . . .
H20A H 1.1176 -0.2995 0.1512 0.056 Uiso 1 1 calc R U . . .
C21 C 1.2936(4) -0.0791(3) 0.1511(3) 0.0400(8) Uani 1 1 d . . . . .
H21A H 1.3750 -0.0269 0.1558 0.048 Uiso 1 1 calc R U . . .
C22 C 1.1339(4) 0.0381(3) 0.1182(2) 0.0378(8) Uani 1 1 d . . . . .
C23 C 1.2164(4) 0.1124(3) 0.0800(3) 0.0511(10) Uani 1 1 d . . . . .
H23A H 1.2949 0.0987 0.0650 0.061 Uiso 1 1 calc R U . . .
C24 C 1.1831(5) 0.2082(3) 0.0638(3) 0.0540(11) Uani 1 1 d . . . . .
H24A H 1.2407 0.2604 0.0399 0.065 Uiso 1 1 calc R U . . .
C25 C 1.0654(5) 0.2252(3) 0.0830(3) 0.0485(10) Uani 1 1 d . . . . .
C26 C 0.9841(5) 0.1513(4) 0.1210(3) 0.0584(11) Uani 1 1 d . . . . .
H26A H 0.9042 0.1641 0.1345 0.070 Uiso 1 1 calc R U . . .
C27 C 1.0193(4) 0.0580(3) 0.1395(3) 0.0546(11) Uani 1 1 d . . . . .
H27A H 0.9644 0.0080 0.1669 0.066 Uiso 1 1 calc R U . . .
C28 C 0.9946(4) 0.3821(3) 0.1112(2) 0.0431(9) Uani 1 1 d . . . . .
C29 C 1.0475(5) 0.3945(3) 0.1981(3) 0.0572(12) Uani 1 1 d . . . . .
H29A H 1.1016 0.3504 0.2238 0.069 Uiso 1 1 calc R U . . .
C30 C 1.0209(5) 0.4724(3) 0.2477(3) 0.0516(11) Uani 1 1 d . . . . .
H30A H 1.0558 0.4807 0.3075 0.062 Uiso 1 1 calc R U . . .
C31 C 0.9435(3) 0.5380(3) 0.2098(2) 0.0325(7) Uani 1 1 d . . . . .
C32 C 0.8874(4) 0.5237(3) 0.1230(2) 0.0362(8) Uani 1 1 d . . . . .
H32A H 0.8331 0.5676 0.0973 0.043 Uiso 1 1 calc R U . . .
C33 C 0.9114(4) 0.4441(3) 0.0736(2) 0.0398(8) Uani 1 1 d . . . . .
H33A H 0.8709 0.4324 0.0145 0.048 Uiso 1 1 calc R U . . .
C34 C 0.8190(4) 0.6670(3) 0.2502(2) 0.0361(8) Uani 1 1 d . . . . .
H34A H 0.7390 0.6425 0.2074 0.043 Uiso 1 1 calc R U . . .
C35 C 0.9671(4) 0.7576(3) 0.3561(2) 0.0392(8) Uani 1 1 d . . . . .
H35A H 1.0097 0.8089 0.4020 0.047 Uiso 1 1 calc R U . . .
C36 C 1.0234(4) 0.6828(3) 0.3290(2) 0.0405(8) Uani 1 1 d . . . . .
H36A H 1.1107 0.6727 0.3518 0.049 Uiso 1 1 calc R U . . .
N1 N 0.4135(3) 0.0023(2) -0.6250(2) 0.0401(7) Uani 1 1 d . . . . .
N2 N 0.2991(3) 0.1234(2) -0.61640(19) 0.0338(6) Uani 1 1 d . . . . .
N3 N 0.3559(3) 0.7152(2) -0.21103(18) 0.0340(6) Uani 1 1 d . . . . .
N4 N 0.4239(3) 0.7447(2) -0.0703(2) 0.0428(7) Uani 1 1 d . . . . .
N5 N 1.2883(3) -0.1791(2) 0.1610(2) 0.0397(7) Uani 1 1 d . . . . .
N6 N 1.1670(3) -0.0610(2) 0.1330(2) 0.0372(7) Uani 1 1 d . . . . .
N7 N 0.9276(3) 0.6242(2) 0.26114(18) 0.0328(6) Uani 1 1 d . . . . .
N8 N 0.8386(3) 0.7472(2) 0.3067(2) 0.0374(7) Uani 1 1 d . . . . .
O1 O 0.2087(3) 0.51529(19) -0.54275(16) 0.0431(6) Uani 1 1 d . . . . .
O2 O 1.0271(4) 0.3150(2) 0.05456(18) 0.0624(9) Uani 1 1 d . . . . .

loop_
_atom_site_aniso_label
_atom_site_aniso_U_11
_atom_site_aniso_U_22
_atom_site_aniso_U_33
_atom_site_aniso_U_23
_atom_site_aniso_U_13
_atom_site_aniso_U_12
Cu1 0.0395(3) 0.0415(3) 0.0614(4) -0.0013(3) 0.0126(3) 0.0183(2)
Cu2 0.0462(3) 0.0420(3) 0.0582(4) -0.0050(3) 0.0106(3) 0.0229(2)
Cu3 0.0596(4) 0.0568(3) 0.0454(3) 0.0136(3) 0.0147(3) 0.0304(3)
Cu4 0.0652(4) 0.0567(4) 0.0359(3) 0.0028(3) 0.0052(3) 0.0232(3)
I1 0.04482(13) 0.03146(11) 0.03914(13) 0.00650(9) 0.01058(10) 0.00915(9)
I2 0.03633(12) 0.03341(12) 0.05425(15) -0.00426(10) 0.00002(10) 0.00666(9)
I3 0.04351(13) 0.04073(12) 0.03909(13) 0.00638(10) 0.01011(10) 0.00580(10)
I4 0.06308(17) 0.03309(12) 0.05413(16) 0.00087(11) -0.00859(13) 0.01778(11)
C1 0.0299(18) 0.0330(17) 0.048(2) -0.0084(16) 0.0061(15) 0.0017(14)
C2 0.0358(19) 0.0312(17) 0.052(2) -0.0107(16) 0.0123(17) 0.0043(14)
C3 0.0294(18) 0.0336(18) 0.059(2) -0.0067(17) 0.0088(17) 0.0083(14)
C4 0.0302(17) 0.0287(16) 0.0376(18) -0.0009(14) 0.0059(14) 0.0086(13)
C5 0.038(2) 0.0355(18) 0.055(2) 0.0050(17) 0.0201(18) 0.0092(15)
C6 0.045(2) 0.041(2) 0.056(2) 0.0008(17) 0.0225(19) 0.0171(16)
C7 0.0416(19) 0.0313(17) 0.0302(17) -0.0012(14) 0.0000(15) 0.0163(14)
C8 0.055(3) 0.0302(19) 0.091(3) 0.011(2) 0.034(2) 0.0121(17)
C9 0.052(2) 0.036(2) 0.096(4) 0.009(2) 0.046(3) 0.0128(18)
C10 0.0342(18) 0.0317(16) 0.0318(17) 0.0012(14) 0.0047(14) 0.0122(14)
C11 0.058(2) 0.041(2) 0.037(2) 0.0049(16) 0.0007(18) 0.0304(18)
C12 0.058(2) 0.0366(18) 0.039(2) 0.0028(16) 0.0054(18) 0.0291(17)
C13 0.0338(17) 0.0289(16) 0.0313(17) 0.0016(13) 0.0058(14) 0.0100(13)
C14 0.0424(19) 0.0291(16) 0.0344(18) 0.0081(14) 0.0049(15) 0.0151(14)
C15 0.043(2) 0.0280(16) 0.0395(19) 0.0037(14) 0.0042(16) 0.0172(14)
C16 0.055(2) 0.0328(18) 0.0351(19) 0.0049(15) 0.0063(17) 0.0124(16)
C17 0.058(2) 0.0347(19) 0.042(2) -0.0009(16) 0.0043(18) 0.0159(17)
C18 0.063(3) 0.0318(18) 0.043(2) 0.0018(16) 0.0067(19) 0.0170(17)
C19 0.034(2) 0.043(2) 0.057(2) -0.0011(18) 0.0040(18) 0.0024(16)
C20 0.048(2) 0.0347(19) 0.054(2) 0.0024(17) 0.0072(19) 0.0053(16)
C21 0.0311(18) 0.0388(19) 0.053(2) 0.0058(17) 0.0091(16) 0.0129(15)
C22 0.0382(19) 0.0396(19) 0.040(2) 0.0020(15) 0.0074(16) 0.0191(15)
C23 0.050(2) 0.054(2) 0.063(3) 0.016(2) 0.025(2) 0.0289(19)
C24 0.060(3) 0.051(2) 0.063(3) 0.018(2) 0.023(2) 0.029(2)
C25 0.068(3) 0.051(2) 0.036(2) -0.0008(17) 0.0061(19) 0.036(2)
C26 0.051(3) 0.066(3) 0.072(3) 0.004(2) 0.021(2) 0.035(2)
C27 0.044(2) 0.053(2) 0.075(3) 0.007(2) 0.024(2) 0.0179(19)
C28 0.054(2) 0.043(2) 0.039(2) -0.0007(16) 0.0097(18) 0.0267(18)
C29 0.082(3) 0.062(3) 0.040(2) 0.0025(19) 0.001(2) 0.054(2)
C30 0.073(3) 0.058(2) 0.0311(19) 0.0009(18) 0.0003(19) 0.041(2)
C31 0.0324(17) 0.0301(16) 0.0385(19) 0.0051(14) 0.0090(15) 0.0130(13)
C32 0.0371(19) 0.0340(17) 0.0385(19) 0.0038(15) 0.0018(15) 0.0161(15)
C33 0.042(2) 0.044(2) 0.0343(19) 0.0048(16) 0.0025(16) 0.0185(16)
C34 0.0333(18) 0.0315(17) 0.046(2) 0.0021(15) 0.0081(16) 0.0132(14)
C35 0.042(2) 0.0413(19) 0.0350(19) -0.0029(15) 0.0078(16) 0.0132(16)
C36 0.038(2) 0.049(2) 0.037(2) 0.0017(16) 0.0021(16) 0.0195(16)
N1 0.0324(15) 0.0323(15) 0.057(2) -0.0057(14) 0.0114(14) 0.0108(12)
N2 0.0305(15) 0.0295(14) 0.0427(17) 0.0003(12) 0.0114(13) 0.0072(11)
N3 0.0374(16) 0.0309(14) 0.0347(15) 0.0063(12) 0.0065(13) 0.0109(12)
N4 0.0513(19) 0.0377(16) 0.0362(17) 0.0015(13) 0.0041(14) 0.0090(14)
N5 0.0453(18) 0.0381(16) 0.0403(17) 0.0049(13) 0.0124(14) 0.0161(13)
N6 0.0338(15) 0.0370(15) 0.0421(17) 0.0025(13) 0.0071(13) 0.0120(12)
N7 0.0336(15) 0.0327(14) 0.0351(15) 0.0053(12) 0.0072(12) 0.0139(12)
N8 0.0359(16) 0.0349(15) 0.0463(18) 0.0053(13) 0.0100(14) 0.0169(12)
O1 0.0606(17) 0.0378(13) 0.0339(13) -0.0013(11) -0.0009(12) 0.0281(12)
O2 0.103(3) 0.0612(18) 0.0410(16) 0.0039(14) 0.0149(16) 0.0567(18)

loop_
_atom_type_symbol
_atom_type_description
_atom_type_scat_dispersion_real
_atom_type_scat_dispersion_imag
_atom_type_scat_source
C C 0.0181 0.0091 'International Tables Vol C Tables 4.2.6.8 and 6.1.1.4'
H H 0.0000 0.0000 'International Tables Vol C Tables 4.2.6.8 and 6.1.1.4'
N N 0.0311 0.0180 'International Tables Vol C Tables 4.2.6.8 and 6.1.1.4'
O O 0.0492 0.0322 'International Tables Vol C Tables 4.2.6.8 and 6.1.1.4'
Cu Cu -1.9646 0.5888 'International Tables Vol C Tables 4.2.6.8 and 6.1.1.4'
I I -0.3257 6.8362 'International Tables Vol C Tables 4.2.6.8 and 6.1.1.4'

loop_
_geom_angle_atom_site_label_1
_geom_angle_atom_site_label_2
_geom_angle_atom_site_label_3
_geom_angle
_geom_angle_site_symmetry_1
_geom_angle_site_symmetry_3
_geom_angle_publ_flag
N1 Cu1 I2 127.75(9) 1_566 . ?
N1 Cu1 Cu2 153.54(10) 1_566 . ?
I2 Cu1 Cu2 63.07(2) . . ?
N1 Cu1 I1 113.69(9) 1_566 . ?
I2 Cu1 I1 118.29(2) . . ?
Cu2 Cu1 I1 64.708(19) . . ?
N8 Cu2 Cu1 156.11(10) . . ?
N8 Cu2 I2 112.99(9) . . ?
Cu1 Cu2 I2 58.088(18) . . ?
N8 Cu2 I3 101.53(9) . . ?
Cu1 Cu2 I3 102.32(2) . . ?
I2 Cu2 I3 106.66(2) . . ?
N8 Cu2 I1 111.37(9) . . ?
Cu1 Cu2 I1 58.775(19) . . ?
I2 Cu2 I1 109.09(2) . . ?
I3 Cu2 I1 115.06(2) . . ?
N8 Cu2 Cu3 115.48(9) . . ?
Cu1 Cu2 Cu3 78.41(2) . . ?
I2 Cu2 Cu3 131.35(2) . . ?
I3 Cu2 Cu3 59.737(18) . . ?
I1 Cu2 Cu3 55.785(18) . . ?
N5 Cu3 Cu4 92.01(9) 1_465 . ?
N5 Cu3 I1 113.80(9) 1_465 . ?
Cu4 Cu3 I1 153.28(3) . . ?
N5 Cu3 I3 100.88(9) 1_465 . ?
Cu4 Cu3 I3 58.05(2) . . ?
I1 Cu3 I3 119.51(3) . . ?
N5 Cu3 I4 112.11(9) 1_465 . ?
Cu4 Cu3 I4 55.84(2) . . ?
I1 Cu3 I4 105.18(2) . . ?
I3 Cu3 I4 105.22(2) . . ?
N5 Cu3 Cu2 132.77(9) 1_465 . ?
Cu4 Cu3 Cu2 106.74(3) . . ?
I1 Cu3 Cu2 61.17(2) . . ?
I3 Cu3 Cu2 58.85(2) . . ?
I4 Cu3 Cu2 114.31(2) . . ?
N4 Cu4 I4 127.38(9) . . ?
N4 Cu4 Cu3 145.28(10) . . ?
I4 Cu4 Cu3 65.67(2) . . ?
N4 Cu4 I3 114.22(9) . . ?
I4 Cu4 I3 118.40(2) . . ?
Cu3 Cu4 I3 64.28(2) . . ?
Cu3 I1 Cu1 81.09(2) . . ?
Cu3 I1 Cu2 63.05(2) . . ?
Cu1 I1 Cu2 56.517(17) . . ?
Cu1 I2 Cu2 58.840(18) . . ?
Cu4 I3 Cu2 108.56(2) . . ?
Cu4 I3 Cu3 57.67(2) . . ?
Cu2 I3 Cu3 61.417(19) . . ?
Cu4 I4 Cu3 58.492(19) . . ?
C2 C1 N2 106.2(3) . . ?
C2 C1 H1A 126.9 . . ?
N2 C1 H1A 126.9 . . ?
C1 C2 N1 109.8(3) . . ?
C1 C2 H2A 125.1 . . ?
N1 C2 H2A 125.1 . . ?
N1 C3 N2 111.2(3) . . ?
N1 C3 H3A 124.4 . . ?
N2 C3 H3A 124.4 . . ?
C5 C4 C9 120.8(3) . . ?
C5 C4 N2 119.9(3) . . ?
C9 C4 N2 119.2(3) . . ?
C4 C5 C6 119.3(3) . . ?
C4 C5 H5A 120.4 . . ?
C6 C5 H5A 120.4 . . ?
C7 C6 C5 120.0(3) . . ?
C7 C6 H6A 120.0 . . ?
C5 C6 H6A 120.0 . . ?
C6 C7 C8 120.8(3) . . ?
C6 C7 O1 120.3(3) . . ?
C8 C7 O1 118.8(3) . . ?
C7 C8 C9 119.6(4) . . ?
C7 C8 H8A 120.2 . . ?
C9 C8 H8A 120.2 . . ?
C4 C9 C8 119.5(4) . . ?
C4 C9 H9A 120.3 . . ?
C8 C9 H9A 120.3 . . ?
O1 C10 C15 124.8(3) . . ?
O1 C10 C11 115.8(3) . . ?
C15 C10 C11 119.4(3) . . ?
C12 C11 C10 120.5(3) . . ?
C12 C11 H11A 119.8 . . ?
C10 C11 H11A 119.8 . . ?
C11 C12 C13 120.4(3) . . ?
C11 C12 H12A 119.8 . . ?
C13 C12 H12A 119.8 . . ?
C12 C13 C14 119.2(3) . . ?
C12 C13 N3 120.0(3) . . ?
C14 C13 N3 120.8(3) . . ?
C15 C14 C13 120.5(3) . . ?
C15 C14 H14A 119.7 . . ?
C13 C14 H14A 119.7 . . ?
C14 C15 C10 119.9(3) . . ?
C14 C15 H15A 120.0 . . ?
C10 C15 H15A 120.0 . . ?
N4 C16 N3 111.4(3) . . ?
N4 C16 H16A 124.3 . . ?
N3 C16 H16A 124.3 . . ?
C18 C17 N4 109.7(3) . . ?
C18 C17 H17A 125.1 . . ?
N4 C17 H17A 125.1 . . ?
C17 C18 N3 106.3(3) . . ?
C17 C18 H18A 126.9 . . ?
N3 C18 H18A 126.9 . . ?
C20 C19 N6 106.3(3) . . ?
C20 C19 H19A 126.9 . . ?
N6 C19 H19A 126.9 . . ?
C19 C20 N5 110.3(3) . . ?
C19 C20 H20A 124.8 . . ?
N5 C20 H20A 124.8 . . ?
N5 C21 N6 111.5(3) . . ?
N5 C21 H21A 124.3 . . ?
N6 C21 H21A 124.3 . . ?
C27 C22 C23 120.0(4) . . ?
C27 C22 N6 120.4(4) . . ?
C23 C22 N6 119.6(3) . . ?
C22 C23 C24 119.8(4) . . ?
C22 C23 H23A 120.1 . . ?
C24 C23 H23A 120.1 . . ?
C25 C24 C23 119.3(4) . . ?
C25 C24 H24A 120.4 . . ?
C23 C24 H24A 120.4 . . ?
C26 C25 C24 120.7(4) . . ?
C26 C25 O2 122.2(4) . . ?
C24 C25 O2 116.9(4) . . ?
C25 C26 C27 120.0(4) . . ?
C25 C26 H26A 120.0 . . ?
C27 C26 H26A 120.0 . . ?
C22 C27 C26 120.2(4) . . ?
C22 C27 H27A 119.9 . . ?
C26 C27 H27A 119.9 . . ?
C29 C28 C33 120.5(3) . . ?
C29 C28 O2 124.1(3) . . ?
C33 C28 O2 115.2(3) . . ?
C28 C29 C30 119.5(3) . . ?
C28 C29 H29A 120.3 . . ?
C30 C29 H29A 120.3 . . ?
C31 C30 C29 120.2(4) . . ?
C31 C30 H30A 119.9 . . ?
C29 C30 H30A 119.9 . . ?
C32 C31 C30 120.2(3) . . ?
C32 C31 N7 120.5(3) . . ?
C30 C31 N7 119.2(3) . . ?
C31 C32 C33 119.5(3) . . ?
C31 C32 H32A 120.2 . . ?
C33 C32 H32A 120.2 . . ?
C28 C33 C32 119.9(3) . . ?
C28 C33 H33A 120.0 . . ?
C32 C33 H33A 120.0 . . ?
N8 C34 N7 111.7(3) . . ?
N8 C34 H34A 124.2 . . ?
N7 C34 H34A 124.2 . . ?
C36 C35 N8 109.7(3) . . ?
C36 C35 H35A 125.2 . . ?
N8 C35 H35A 125.2 . . ?
C35 C36 N7 106.4(3) . . ?
C35 C36 H36A 126.8 . . ?
N7 C36 H36A 126.8 . . ?
C3 N1 C2 105.8(3) . . ?
C3 N1 Cu1 127.7(3) . 1_544 ?
C2 N1 Cu1 126.6(2) . 1_544 ?
C3 N2 C1 106.9(3) . . ?
C3 N2 C4 125.9(3) . . ?
C1 N2 C4 127.1(3) . . ?
C16 N3 C18 106.6(3) . . ?
C16 N3 C13 126.6(3) . . ?
C18 N3 C13 126.8(3) . . ?
C16 N4 C17 106.0(3) . . ?
C16 N4 Cu4 126.5(3) . . ?
C17 N4 Cu4 127.5(3) . . ?
C21 N5 C20 105.5(3) . . ?
C21 N5 Cu3 127.6(3) . 1_645 ?
C20 N5 Cu3 126.2(3) . 1_645 ?
C21 N6 C19 106.4(3) . . ?
C21 N6 C22 126.8(3) . . ?
C19 N6 C22 126.8(3) . . ?
C34 N7 C36 106.5(3) . . ?
C34 N7 C31 126.9(3) . . ?
C36 N7 C31 126.6(3) . . ?
C34 N8 C35 105.7(3) . . ?
C34 N8 Cu2 124.2(2) . . ?
C35 N8 Cu2 130.0(2) . . ?
C10 O1 C7 117.9(3) . . ?
C28 O2 C25 119.9(3) . . ?

loop_
_geom_bond_atom_site_label_1
_geom_bond_atom_site_label_2
_geom_bond_distance
_geom_bond_site_symmetry_2
_geom_bond_publ_flag
Cu1 N1 1.949(3) 1_566 ?
Cu1 I2 2.5176(6) . ?
Cu1 Cu2 2.5379(8) . ?
Cu1 I1 2.6021(6) . ?
Cu2 N8 1.991(3) . ?
Cu2 I2 2.6442(6) . ?
Cu2 I3 2.7281(7) . ?
Cu2 I1 2.7512(7) . ?
Cu2 Cu3 2.7994(9) . ?
Cu3 N5 2.016(3) 1_465 ?
Cu3 Cu4 2.5825(8) . ?
Cu3 I1 2.5970(6) . ?
Cu3 I3 2.7534(7) . ?
Cu3 I4 2.7600(7) . ?
Cu4 N4 1.951(3) . ?
Cu4 I4 2.5065(7) . ?
Cu4 I3 2.5932(7) . ?
C1 C2 1.354(5) . ?
C1 N2 1.374(4) . ?
C1 H1A 0.9400 . ?
C2 N1 1.371(5) . ?
C2 H2A 0.9400 . ?
C3 N1 1.319(4) . ?
C3 N2 1.350(5) . ?
C3 H3A 0.9400 . ?
C4 C5 1.363(5) . ?
C4 C9 1.371(5) . ?
C4 N2 1.432(4) . ?
C5 C6 1.388(5) . ?
C5 H5A 0.9400 . ?
C6 C7 1.362(5) . ?
C6 H6A 0.9400 . ?
C7 C8 1.359(6) . ?
C7 O1 1.401(4) . ?
C8 C9 1.390(5) . ?
C8 H8A 0.9400 . ?
C9 H9A 0.9400 . ?
C10 O1 1.378(4) . ?
C10 C15 1.386(5) . ?
C10 C11 1.390(5) . ?
C11 C12 1.368(5) . ?
C11 H11A 0.9400 . ?
C12 C13 1.385(5) . ?
C12 H12A 0.9400 . ?
C13 C14 1.389(5) . ?
C13 N3 1.429(4) . ?
C14 C15 1.378(5) . ?
C14 H14A 0.9400 . ?
C15 H15A 0.9400 . ?
C16 N4 1.309(5) . ?
C16 N3 1.352(5) . ?
C16 H16A 0.9400 . ?
C17 C18 1.349(5) . ?
C17 N4 1.373(5) . ?
C17 H17A 0.9400 . ?
C18 N3 1.378(4) . ?
C18 H18A 0.9400 . ?
C19 C20 1.351(6) . ?
C19 N6 1.372(5) . ?
C19 H19A 0.9400 . ?
C20 N5 1.361(5) . ?
C20 H20A 0.9400 . ?
C21 N5 1.317(5) . ?
C21 N6 1.354(5) . ?
C21 H21A 0.9400 . ?
C22 C27 1.369(5) . ?
C22 C23 1.378(6) . ?
C22 N6 1.433(4) . ?
C23 C24 1.396(5) . ?
C23 H23A 0.9400 . ?
C24 C25 1.371(6) . ?
C24 H24A 0.9400 . ?
C25 C26 1.367(6) . ?
C25 O2 1.388(5) . ?
C26 C27 1.379(6) . ?
C26 H26A 0.9400 . ?
C27 H27A 0.9400 . ?
C28 C29 1.369(5) . ?
C28 C33 1.378(5) . ?
C28 O2 1.381(4) . ?
C29 C30 1.382(5) . ?
C29 H29A 0.9400 . ?
C30 C31 1.376(5) . ?
C30 H30A 0.9400 . ?
C31 C32 1.374(5) . ?
C31 N7 1.435(4) . ?
C32 C33 1.385(5) . ?
C32 H32A 0.9400 . ?
C33 H33A 0.9400 . ?
C34 N8 1.315(5) . ?
C34 N7 1.346(4) . ?
C34 H34A 0.9400 . ?
C35 C36 1.351(5) . ?
C35 N8 1.370(5) . ?
C35 H35A 0.9400 . ?
C36 N7 1.378(5) . ?
C36 H36A 0.9400 . ?
N1 Cu1 1.949(3) 1_544 ?
N5 Cu3 2.016(3) 1_645 ?
